data_1512789
loop_
_publ_author_name
'Hong Gyu Lee'
'Ju Hoon Lee'
'Seung Pyo Jang'
'In Hong Hwang'
'Sung-Jin Kim'
'Youngmee Kim'
'Cheal Kim'
'Roger G. Harrison'

_publ_section_title
;
 Zinc selective chemosensors based on the flexible dipicolylamine and
 quinoline
;
_journal_name_full
;
Inorganica Chimica Acta
;
_journal_page_first 542
_journal_page_last 551
_journal_paper_doi 10.1016/j.ica.2012.09.009
_journal_volume 394
_journal_year 2013
_chemical_formula_sum 'C24 H22 N6 O7 Zn'
_chemical_formula_weight 571.85
_space_group_IT_number 2
_symmetry_cell_setting triclinic
_symmetry_space_group_name_Hall '-P 1'
_symmetry_space_group_name_H-M 'P -1'
_atom_sites_solution_hydrogens geom
_atom_sites_solution_primary direct
_atom_sites_solution_secondary difmap
_cell_angle_alpha 98.742(3)
_cell_angle_beta 103.224(2)
_cell_angle_gamma 104.426(2)
_cell_formula_units_Z 2
_cell_length_a 9.0792(12)
_cell_length_b 10.5728(15)
_cell_length_c 13.6730(18)
_cell_measurement_reflns_used 1414
_cell_measurement_temperature 170(2)
_cell_measurement_theta_max 24.00
_cell_measurement_theta_min 2.41
_cell_volume 1206.6(3)
_computing_cell_refinement 'Bruker SMART'
_computing_data_collection 'Bruker SMART'
_computing_data_reduction 'Bruker SAINT'
_computing_molecular_graphics 'Bruker SHELXTL'
_computing_publication_material 'Bruker SHELXTL'
_computing_structure_refinement 'SHELXL-97 (Sheldrick, 1997)'
_computing_structure_solution 'SHELXS-97 (Sheldrick, 1990)'
_diffrn_ambient_temperature 170(2)
_diffrn_measured_fraction_theta_full 0.973
_diffrn_measured_fraction_theta_max 0.973
_diffrn_measurement_device_type 'CCD area detector'
_diffrn_measurement_method 'phi and omega scans'
_diffrn_radiation_monochromator graphite
_diffrn_radiation_source 'fine-focus sealed tube'
_diffrn_radiation_type MoK\a
_diffrn_radiation_wavelength 0.71073
_diffrn_reflns_av_R_equivalents 0.0243
_diffrn_reflns_av_sigmaI/netI 0.0607
_diffrn_reflns_limit_h_max 11
_diffrn_reflns_limit_h_min -11
_diffrn_reflns_limit_k_max 13
_diffrn_reflns_limit_k_min -11
_diffrn_reflns_limit_l_max 16
_diffrn_reflns_limit_l_min -11
_diffrn_reflns_number 6698
_diffrn_reflns_theta_full 26.00
_diffrn_reflns_theta_max 26.00
_diffrn_reflns_theta_min 2.04
_exptl_absorpt_coefficient_mu 1.077
_exptl_absorpt_correction_T_max 0.968
_exptl_absorpt_correction_T_min 0.879
_exptl_absorpt_correction_type multi-scan
_exptl_absorpt_process_details '(SADABS; Bruker, 1997)'
_exptl_crystal_colour colorless
_exptl_crystal_density_diffrn 1.574
_exptl_crystal_density_method 'not measured'
_exptl_crystal_description plate
_exptl_crystal_F_000 588
_exptl_crystal_size_max 0.15
_exptl_crystal_size_mid 0.10
_exptl_crystal_size_min 0.03
_refine_diff_density_max 0.545
_refine_diff_density_min -0.555
_refine_diff_density_rms 0.066
_refine_ls_extinction_method none
_refine_ls_goodness_of_fit_ref 1.008
_refine_ls_hydrogen_treatment constr
_refine_ls_matrix_type full
_refine_ls_number_parameters 343
_refine_ls_number_reflns 4600
_refine_ls_number_restraints 0
_refine_ls_restrained_S_all 1.008
_refine_ls_R_factor_all 0.0618
_refine_ls_R_factor_gt 0.0422
_refine_ls_shift/su_max 0.000
_refine_ls_shift/su_mean 0.000
_refine_ls_structure_factor_coef Fsqd
_refine_ls_weighting_details 'calc w=1/[\s^2^(Fo^2^)+(0.0476P)^2^+0.0000P] where P=(Fo^2^+2Fc^2^)/3'
_refine_ls_weighting_scheme calc
_refine_ls_wR_factor_gt 0.0919
_refine_ls_wR_factor_ref 0.0974
_reflns_number_gt 3446
_reflns_number_total 4600
_reflns_threshold_expression >2sigma(I)
_cod_data_source_file ICA-2013-394-542-551-3.cif
_cod_data_source_block ZnCNA(NO3)2
_cod_original_sg_symbol_H-M P-1
_cod_database_code 1512789

loop_
_symmetry_equiv_pos_as_xyz
'x, y, z'
'-x, -y, -z'

loop_
_atom_site_label
_atom_site_type_symbol
_atom_site_fract_x
_atom_site_fract_y
_atom_site_fract_z
_atom_site_U_iso_or_equiv
_atom_site_adp_type
_atom_site_occupancy
_atom_site_symmetry_multiplicity
_atom_site_calc_flag
_atom_site_refinement_flags
Zn1 Zn 0.60885(4) 0.65200(4) 0.67052(3) 0.02730(12) Uani 1 1 d .
N1 N 0.6353(3) 0.8171(3) 0.78617(19) 0.0328(6) Uani 1 1 d .
N2 N 0.7842(3) 0.6269(2) 0.80208(17) 0.0250(5) Uani 1 1 d .
N3 N 0.7885(3) 0.6425(2) 0.60541(17) 0.0255(5) Uani 1 1 d .
N4 N 0.4808(3) 0.3375(2) 0.80940(17) 0.0304(6) Uani 1 1 d .
H4N H 0.5262 0.3300 0.8716 0.037 Uiso 1 1 calc R
O7 O 0.4925(2) 0.4690(2) 0.69279(14) 0.0317(5) Uani 1 1 d .
N5 N 0.4495(3) 0.7499(3) 0.5136(2) 0.0396(7) Uani 1 1 d .
O51 O 0.4251(2) 0.6463(2) 0.55412(16) 0.0388(6) Uani 1 1 d .
O52 O 0.5731(3) 0.8438(2) 0.55500(18) 0.0480(6) Uani 1 1 d .
O53 O 0.3494(3) 0.7501(3) 0.43639(18) 0.0536(7) Uani 1 1 d .
N6 N 0.3220(3) 0.6693(3) 0.9388(2) 0.0403(7) Uani 1 1 d .
O61 O 0.2927(3) 0.6864(4) 0.8517(2) 0.1041(15) Uani 1 1 d .
O62 O 0.4583(3) 0.6697(3) 0.98327(18) 0.0596(8) Uani 1 1 d .
O63 O 0.2185(3) 0.6552(3) 0.98564(19) 0.0514(6) Uani 1 1 d .
C1 C 0.5351(4) 0.8911(3) 0.7856(3) 0.0438(9) Uani 1 1 d .
H1 H 0.4491 0.8744 0.7259 0.053 Uiso 1 1 calc R
C2 C 0.5527(5) 0.9913(4) 0.8692(3) 0.0536(10) Uani 1 1 d .
H2 H 0.4819 1.0442 0.8660 0.064 Uiso 1 1 calc R
C3 C 0.6746(5) 1.0133(4) 0.9571(3) 0.0527(10) Uani 1 1 d .
H3 H 0.6873 1.0803 1.0158 0.063 Uiso 1 1 calc R
C4 C 0.7771(4) 0.9374(3) 0.9589(3) 0.0415(8) Uani 1 1 d .
H4 H 0.8607 0.9500 1.0191 0.050 Uiso 1 1 calc R
C5 C 0.7569(3) 0.8420(3) 0.8715(2) 0.0314(7) Uani 1 1 d .
C6 C 0.8705(3) 0.7619(3) 0.8649(2) 0.0308(7) Uani 1 1 d .
H6A H 0.9516 0.8065 0.8336 0.037 Uiso 1 1 calc R
H6B H 0.9250 0.7562 0.9349 0.037 Uiso 1 1 calc R
C7 C 0.8857(3) 0.5615(3) 0.7568(2) 0.0294(7) Uani 1 1 d .
H7A H 0.8350 0.4634 0.7367 0.035 Uiso 1 1 calc R
H7B H 0.9888 0.5793 0.8085 0.035 Uiso 1 1 calc R
C8 C 0.9121(3) 0.6136(3) 0.6633(2) 0.0254(6) Uani 1 1 d .
C9 C 1.0497(3) 0.6230(3) 0.6350(2) 0.0333(7) Uani 1 1 d .
H9 H 1.1369 0.6057 0.6783 0.040 Uiso 1 1 calc R
C10 C 1.0597(4) 0.6579(3) 0.5422(2) 0.0385(8) Uani 1 1 d .
H10 H 1.1541 0.6656 0.5216 0.046 Uiso 1 1 calc R
C11 C 0.9307(4) 0.6813(3) 0.4804(2) 0.0363(8) Uani 1 1 d .
H11 H 0.9333 0.7021 0.4155 0.044 Uiso 1 1 calc R
C12 C 0.7979(3) 0.6738(3) 0.5148(2) 0.0296(7) Uani 1 1 d .
H12 H 0.7097 0.6915 0.4728 0.035 Uiso 1 1 calc R
C13 C 0.6918(3) 0.5444(3) 0.8569(2) 0.0283(7) Uani 1 1 d .
H13A H 0.6593 0.6019 0.9069 0.034 Uiso 1 1 calc R
H13B H 0.7567 0.4957 0.8953 0.034 Uiso 1 1 calc R
C14 C 0.5463(3) 0.4453(3) 0.7787(2) 0.0280(7) Uani 1 1 d .
C15 C 0.3417(3) 0.2316(3) 0.7494(2) 0.0293(7) Uani 1 1 d .
C16 C 0.3528(4) 0.1394(3) 0.6724(2) 0.0396(8) Uani 1 1 d .
H16 H 0.4510 0.1476 0.6568 0.048 Uiso 1 1 calc R
C17 C 0.2183(4) 0.0313(3) 0.6158(2) 0.0465(9) Uani 1 1 d .
H17 H 0.2259 -0.0332 0.5621 0.056 Uiso 1 1 calc R
C18 C 0.0781(4) 0.0200(3) 0.6385(2) 0.0473(9) Uani 1 1 d .
H18 H -0.0113 -0.0538 0.6010 0.057 Uiso 1 1 calc R
C19 C 0.0625(4) 0.1152(3) 0.7162(2) 0.0373(8) Uani 1 1 d .
C20 C -0.0853(4) 0.1093(4) 0.7371(3) 0.0491(10) Uani 1 1 d .
H20 H -0.1767 0.0378 0.6988 0.059 Uiso 1 1 calc R
C21 C -0.0973(4) 0.2049(4) 0.8112(3) 0.0487(10) Uani 1 1 d .
H21 H -0.1970 0.1991 0.8240 0.058 Uiso 1 1 calc R
C22 C 0.0349(4) 0.3114(4) 0.8686(2) 0.0410(8) Uani 1 1 d .
H22 H 0.0245 0.3775 0.9199 0.049 Uiso 1 1 calc R
C23 C 0.1797(4) 0.3206(3) 0.8510(2) 0.0326(7) Uani 1 1 d .
H23 H 0.2695 0.3926 0.8909 0.039 Uiso 1 1 calc R
C24 C 0.1965(3) 0.2242(3) 0.7742(2) 0.0290(7) Uani 1 1 d .

loop_
_atom_site_aniso_label
_atom_site_aniso_U_11
_atom_site_aniso_U_22
_atom_site_aniso_U_33
_atom_site_aniso_U_23
_atom_site_aniso_U_13
_atom_site_aniso_U_12
Zn1 0.02156(18) 0.0278(2) 0.0301(2) 0.01021(14) 0.00379(13) 0.00371(14)
N1 0.0338(14) 0.0284(15) 0.0416(15) 0.0123(12) 0.0178(12) 0.0092(12)
N2 0.0214(12) 0.0240(14) 0.0251(13) 0.0047(10) 0.0045(10) 0.0011(10)
N3 0.0244(12) 0.0222(13) 0.0234(12) 0.0026(10) 0.0008(10) 0.0021(10)
N4 0.0278(13) 0.0308(15) 0.0244(13) 0.0098(11) 0.0007(10) -0.0023(11)
O7 0.0299(11) 0.0305(12) 0.0263(11) 0.0113(9) -0.0014(9) -0.0006(9)
N5 0.0308(15) 0.054(2) 0.0398(16) 0.0188(14) 0.0114(13) 0.0163(14)
O51 0.0269(11) 0.0469(15) 0.0418(13) 0.0226(11) 0.0046(9) 0.0062(10)
O52 0.0472(14) 0.0406(15) 0.0524(15) 0.0154(12) 0.0104(12) 0.0063(12)
O53 0.0367(13) 0.084(2) 0.0500(15) 0.0393(14) 0.0100(11) 0.0233(13)
N6 0.0475(18) 0.0319(16) 0.0284(15) 0.0076(12) 0.0003(13) -0.0025(13)
O61 0.070(2) 0.155(3) 0.0389(16) 0.0521(19) -0.0172(14) -0.040(2)
O62 0.0436(15) 0.104(2) 0.0391(14) 0.0261(14) 0.0124(12) 0.0280(15)
O63 0.0478(15) 0.0489(16) 0.0629(16) 0.0190(13) 0.0179(13) 0.0174(12)
C1 0.049(2) 0.039(2) 0.061(2) 0.0261(18) 0.0289(18) 0.0215(17)
C2 0.072(3) 0.035(2) 0.079(3) 0.022(2) 0.051(2) 0.027(2)
C3 0.070(3) 0.030(2) 0.062(2) 0.0048(18) 0.040(2) 0.0062(19)
C4 0.051(2) 0.0276(18) 0.044(2) 0.0014(15) 0.0244(17) 0.0009(16)
C5 0.0338(17) 0.0222(16) 0.0358(17) 0.0057(13) 0.0165(14) -0.0017(14)
C6 0.0259(15) 0.0279(17) 0.0312(16) 0.0026(13) 0.0052(13) 0.0000(13)
C7 0.0249(15) 0.0308(17) 0.0279(16) 0.0058(13) 0.0009(12) 0.0065(13)
C8 0.0254(15) 0.0214(16) 0.0217(14) -0.0023(12) 0.0023(12) 0.0012(12)
C9 0.0271(16) 0.0389(19) 0.0290(16) 0.0006(14) 0.0023(13) 0.0105(14)
C10 0.0353(18) 0.042(2) 0.0361(18) 0.0035(15) 0.0153(15) 0.0060(16)
C11 0.047(2) 0.0363(19) 0.0257(16) 0.0049(14) 0.0163(15) 0.0080(16)
C12 0.0370(17) 0.0235(16) 0.0245(15) 0.0048(12) 0.0034(13) 0.0075(14)
C13 0.0266(15) 0.0301(17) 0.0225(15) 0.0065(13) 0.0028(12) 0.0016(13)
C14 0.0264(15) 0.0291(17) 0.0260(16) 0.0052(13) 0.0064(12) 0.0054(13)
C15 0.0329(17) 0.0243(16) 0.0241(15) 0.0099(13) 0.0031(13) -0.0013(13)
C16 0.050(2) 0.035(2) 0.0311(18) 0.0111(15) 0.0123(15) 0.0038(16)
C17 0.067(2) 0.032(2) 0.0314(18) 0.0015(15) 0.0120(17) 0.0028(18)
C18 0.054(2) 0.032(2) 0.0371(19) 0.0009(16) 0.0064(17) -0.0110(17)
C19 0.0386(18) 0.0323(19) 0.0312(17) 0.0142(15) 0.0026(14) -0.0049(15)
C20 0.040(2) 0.045(2) 0.044(2) 0.0139(18) 0.0015(16) -0.0122(17)
C21 0.0345(19) 0.058(3) 0.053(2) 0.028(2) 0.0105(17) 0.0048(18)
C22 0.042(2) 0.046(2) 0.0370(18) 0.0169(16) 0.0120(15) 0.0114(17)
C23 0.0338(17) 0.0290(18) 0.0266(16) 0.0094(13) -0.0004(13) 0.0005(14)
C24 0.0335(16) 0.0249(17) 0.0202(15) 0.0097(13) 0.0006(12) -0.0026(13)

loop_
_atom_type_symbol
_atom_type_description
_atom_type_scat_dispersion_real
_atom_type_scat_dispersion_imag
_atom_type_scat_source
C C 0.0033 0.0016 'International Tables Vol C Tables 4.2.6.8 and 6.1.1.4'
H H 0.0000 0.0000 'International Tables Vol C Tables 4.2.6.8 and 6.1.1.4'
N N 0.0061 0.0033 'International Tables Vol C Tables 4.2.6.8 and 6.1.1.4'
O O 0.0106 0.0060 'International Tables Vol C Tables 4.2.6.8 and 6.1.1.4'
Zn Zn 0.2839 1.4301 'International Tables Vol C Tables 4.2.6.8 and 6.1.1.4'

loop_
_geom_angle_atom_site_label_1
_geom_angle_atom_site_label_2
_geom_angle_atom_site_label_3
_geom_angle
O51 Zn1 N3 105.47(9)
O51 Zn1 O7 92.21(8)
N3 Zn1 O7 112.64(9)
O51 Zn1 N1 106.09(10)
N3 Zn1 N1 120.55(9)
O7 Zn1 N1 114.98(9)
O51 Zn1 N2 170.22(8)
N3 Zn1 N2 79.62(9)
O7 Zn1 N2 78.07(8)
N1 Zn1 N2 77.55(9)
C1 N1 C5 118.3(3)
C1 N1 Zn1 125.5(2)
C5 N1 Zn1 115.9(2)
C13 N2 C6 112.1(2)
C13 N2 C7 113.5(2)
C6 N2 C7 112.8(2)
C13 N2 Zn1 105.68(16)
C6 N2 Zn1 106.25(17)
C7 N2 Zn1 105.79(15)
C12 N3 C8 118.6(2)
C12 N3 Zn1 125.1(2)
C8 N3 Zn1 116.09(18)
C14 N4 C15 125.2(2)
C14 N4 H4N 117.4
C15 N4 H4N 117.4
C14 O7 Zn1 115.28(18)
O53 N5 O52 123.5(3)
O53 N5 O51 118.1(3)
O52 N5 O51 118.4(2)
N5 O51 Zn1 113.43(17)
O61 N6 O63 120.6(3)
O61 N6 O62 119.9(3)
O63 N6 O62 119.5(3)
N1 C1 C2 122.1(3)
N1 C1 H1 118.9
C2 C1 H1 118.9
C3 C2 C1 119.1(4)
C3 C2 H2 120.4
C1 C2 H2 120.4
C4 C3 C2 119.2(4)
C4 C3 H3 120.4
C2 C3 H3 120.4
C3 C4 C5 119.0(3)
C3 C4 H4 120.5
C5 C4 H4 120.5
N1 C5 C4 122.1(3)
N1 C5 C6 115.8(3)
C4 C5 C6 122.1(3)
N2 C6 C5 109.6(2)
N2 C6 H6A 109.8
C5 C6 H6A 109.8
N2 C6 H6B 109.8
C5 C6 H6B 109.8
H6A C6 H6B 108.2
N2 C7 C8 110.2(2)
N2 C7 H7A 109.6
C8 C7 H7A 109.6
N2 C7 H7B 109.6
C8 C7 H7B 109.6
H7A C7 H7B 108.1
N3 C8 C9 121.7(3)
N3 C8 C7 115.8(2)
C9 C8 C7 122.3(3)
C8 C9 C10 119.3(3)
C8 C9 H9 120.3
C10 C9 H9 120.3
C11 C10 C9 119.1(3)
C11 C10 H10 120.5
C9 C10 H10 120.5
C10 C11 C12 118.7(3)
C10 C11 H11 120.7
C12 C11 H11 120.7
N3 C12 C11 122.6(3)
N3 C12 H12 118.7
C11 C12 H12 118.7
N2 C13 C14 108.7(2)
N2 C13 H13A 110.0
C14 C13 H13A 110.0
N2 C13 H13B 110.0
C14 C13 H13B 110.0
H13A C13 H13B 108.3
O7 C14 N4 123.8(3)
O7 C14 C13 120.7(3)
N4 C14 C13 115.4(2)
C16 C15 C24 121.8(3)
C16 C15 N4 119.5(3)
C24 C15 N4 118.7(3)
C15 C16 C17 120.0(3)
C15 C16 H16 120.0
C17 C16 H16 120.0
C18 C17 C16 119.7(3)
C18 C17 H17 120.1
C16 C17 H17 120.1
C17 C18 C19 121.4(3)
C17 C18 H18 119.3
C19 C18 H18 119.3
C18 C19 C24 119.7(3)
C18 C19 C20 122.2(3)
C24 C19 C20 118.1(3)
C21 C20 C19 120.8(3)
C21 C20 H20 119.6
C19 C20 H20 119.6
C20 C21 C22 120.9(3)
C20 C21 H21 119.5
C22 C21 H21 119.5
C23 C22 C21 120.1(3)
C23 C22 H22 120.0
C21 C22 H22 120.0
C22 C23 C24 120.6(3)
C22 C23 H23 119.7
C24 C23 H23 119.7
C23 C24 C19 119.4(3)
C23 C24 C15 123.2(3)
C19 C24 C15 117.3(3)

loop_
_geom_bond_atom_site_label_1
_geom_bond_atom_site_label_2
_geom_bond_distance
Zn1 O51 2.007(2)
Zn1 N3 2.045(2)
Zn1 O7 2.0639(19)
Zn1 N1 2.094(3)
Zn1 N2 2.211(2)
N1 C1 1.339(4)
N1 C5 1.350(4)
N2 C13 1.466(3)
N2 C6 1.467(4)
N2 C7 1.469(4)
N3 C12 1.346(3)
N3 C8 1.348(4)
N4 C14 1.323(4)
N4 C15 1.437(3)
N4 H4N 0.8800
O7 C14 1.253(3)
N5 O53 1.227(3)
N5 O52 1.245(3)
N5 O51 1.294(3)
N6 O61 1.211(3)
N6 O63 1.246(3)
N6 O62 1.246(3)
C1 C2 1.385(5)
C1 H1 0.9500
C2 C3 1.379(5)
C2 H2 0.9500
C3 C4 1.371(5)
C3 H3 0.9500
C4 C5 1.386(4)
C4 H4 0.9500
C5 C6 1.498(4)
C6 H6A 0.9900
C6 H6B 0.9900
C7 C8 1.511(4)
C7 H7A 0.9900
C7 H7B 0.9900
C8 C9 1.375(4)
C9 C10 1.391(4)
C9 H9 0.9500
C10 C11 1.378(4)
C10 H10 0.9500
C11 C12 1.380(4)
C11 H11 0.9500
C12 H12 0.9500
C13 C14 1.520(4)
C13 H13A 0.9900
C13 H13B 0.9900
C15 C16 1.362(4)
C15 C24 1.421(4)
C16 C17 1.414(4)
C16 H16 0.9500
C17 C18 1.359(5)
C17 H17 0.9500
C18 C19 1.407(5)
C18 H18 0.9500
C19 C24 1.421(4)
C19 C20 1.423(5)
C20 C21 1.362(5)
C20 H20 0.9500
C21 C22 1.396(5)
C21 H21 0.9500
C22 C23 1.373(4)
C22 H22 0.9500
C23 C24 1.410(4)
C23 H23 0.9500

loop_
_geom_torsion_atom_site_label_1
_geom_torsion_atom_site_label_2
_geom_torsion_atom_site_label_3
_geom_torsion_atom_site_label_4
_geom_torsion
O51 Zn1 N1 C1 7.8(3)
N3 Zn1 N1 C1 127.4(2)
O7 Zn1 N1 C1 -92.5(2)
N2 Zn1 N1 C1 -162.8(3)
O51 Zn1 N1 C5 -178.13(18)
N3 Zn1 N1 C5 -58.6(2)
O7 Zn1 N1 C5 81.6(2)
N2 Zn1 N1 C5 11.23(19)
O51 Zn1 N2 C13 -22.5(6)
N3 Zn1 N2 C13 -144.74(19)
O7 Zn1 N2 C13 -28.72(18)
N1 Zn1 N2 C13 90.53(18)
O51 Zn1 N2 C6 -141.7(5)
N3 Zn1 N2 C6 96.03(17)
O7 Zn1 N2 C6 -147.95(18)
N1 Zn1 N2 C6 -28.70(17)
O51 Zn1 N2 C7 98.2(6)
N3 Zn1 N2 C7 -24.10(17)
O7 Zn1 N2 C7 91.92(17)
N1 Zn1 N2 C7 -148.82(18)
O51 Zn1 N3 C12 20.9(2)
O7 Zn1 N3 C12 120.1(2)
N1 Zn1 N3 C12 -98.9(2)
N2 Zn1 N3 C12 -167.6(2)
O51 Zn1 N3 C8 -165.14(19)
O7 Zn1 N3 C8 -66.0(2)
N1 Zn1 N3 C8 75.0(2)
N2 Zn1 N3 C8 6.30(19)
O51 Zn1 O7 C14 -161.0(2)
N3 Zn1 O7 C14 91.2(2)
N1 Zn1 O7 C14 -52.1(2)
N2 Zn1 O7 C14 17.9(2)
O53 N5 O51 Zn1 173.9(2)
O52 N5 O51 Zn1 -6.1(4)
N3 Zn1 O51 N5 -65.3(2)
O7 Zn1 O51 N5 -179.5(2)
N1 Zn1 O51 N5 63.7(2)
N2 Zn1 O51 N5 174.3(5)
C5 N1 C1 C2 0.0(4)
Zn1 N1 C1 C2 173.9(2)
N1 C1 C2 C3 -1.9(5)
C1 C2 C3 C4 1.3(5)
C2 C3 C4 C5 1.0(5)
C1 N1 C5 C4 2.5(4)
Zn1 N1 C5 C4 -172.0(2)
C1 N1 C5 C6 -176.3(3)
Zn1 N1 C5 C6 9.3(3)
C3 C4 C5 N1 -3.0(5)
C3 C4 C5 C6 175.6(3)
C13 N2 C6 C5 -73.8(3)
C7 N2 C6 C5 156.6(2)
Zn1 N2 C6 C5 41.1(2)
N1 C5 C6 N2 -35.2(3)
C4 C5 C6 N2 146.0(3)
C13 N2 C7 C8 152.2(2)
C6 N2 C7 C8 -78.9(3)
Zn1 N2 C7 C8 36.8(2)
C12 N3 C8 C9 3.8(4)
Zn1 N3 C8 C9 -170.6(2)
C12 N3 C8 C7 -172.2(2)
Zn1 N3 C8 C7 13.5(3)
N2 C7 C8 N3 -35.4(3)
N2 C7 C8 C9 148.7(3)
N3 C8 C9 C10 -2.6(4)
C7 C8 C9 C10 173.1(3)
C8 C9 C10 C11 -0.5(5)
C9 C10 C11 C12 2.3(5)
C8 N3 C12 C11 -1.9(4)
Zn1 N3 C12 C11 171.9(2)
C10 C11 C12 N3 -1.1(5)
C6 N2 C13 C14 149.5(2)
C7 N2 C13 C14 -81.3(3)
Zn1 N2 C13 C14 34.2(3)
Zn1 O7 C14 N4 175.3(2)
Zn1 O7 C14 C13 -2.6(4)
C15 N4 C14 O7 1.0(5)
C15 N4 C14 C13 179.0(3)
N2 C13 C14 O7 -23.7(4)
N2 C13 C14 N4 158.3(3)
C14 N4 C15 C16 76.9(4)
C14 N4 C15 C24 -104.8(3)
C24 C15 C16 C17 -1.0(5)
N4 C15 C16 C17 177.2(3)
C15 C16 C17 C18 0.0(5)
C16 C17 C18 C19 1.2(5)
C17 C18 C19 C24 -1.4(5)
C17 C18 C19 C20 176.3(3)
C18 C19 C20 C21 -178.4(3)
C24 C19 C20 C21 -0.6(5)
C19 C20 C21 C22 0.1(5)
C20 C21 C22 C23 -0.2(5)
C21 C22 C23 C24 0.8(5)
C22 C23 C24 C19 -1.3(4)
C22 C23 C24 C15 177.2(3)
C18 C19 C24 C23 179.0(3)
C20 C19 C24 C23 1.2(4)
C18 C19 C24 C15 0.4(4)
C20 C19 C24 C15 -177.4(3)
C16 C15 C24 C23 -177.8(3)
N4 C15 C24 C23 4.0(4)
C16 C15 C24 C19 0.8(4)
N4 C15 C24 C19 -177.4(2)
